data_4129851
loop_
_publ_author_name
'Brewitz, Lennart'
'Arteaga, Fernando Arteaga'
'Yin, Liang'
'Alagiri, Kaliyamoorthy'
'Kumagai, Naoya'
'Shibasaki, Masakatsu'

_publ_section_title
;
 Direct Catalytic Asymmetric Mannich-Type Reaction of \a- and
 \b-Fluorinated Amides.
;
_journal_issue 50
_journal_name_full 'Journal of the American Chemical Society'
_journal_page_first 15929
_journal_page_last 15939
_journal_paper_doi 10.1021/jacs.5b11064
_journal_volume 137
_journal_year 2015
_chemical_absolute_configuration 'CHOOSE rm ad rmad syn or unk'
_chemical_formula_moiety 'C22 H23 F4 N3 O3'
_chemical_formula_sum 'C22 H23 F4 N3 O3'
_chemical_formula_weight 453.44
_space_group_crystal_system monoclinic
_space_group_IT_number 4
_space_group_name_Hall 'P 2yb'
_space_group_name_H-M_alt 'P 1 21 1'
_atom_sites_solution_hydrogens geom
_atom_sites_solution_primary direct
_atom_sites_solution_secondary difmap
_cell_angle_alpha 90.0000
_cell_angle_beta 91.135(6)
_cell_angle_gamma 90.0000
_cell_formula_units_Z 2
_cell_length_a 5.36319(14)
_cell_length_b 20.3350(5)
_cell_length_c 9.7083(3)
_cell_measurement_reflns_used 9650
_cell_measurement_temperature 93
_cell_measurement_theta_max 68.28
_cell_measurement_theta_min 4.35
_cell_volume 1058.58(5)
_computing_cell_refinement 'RAPID AUTO'
_computing_data_collection 'RAPID AUTO (Rigaku, ????)'
_computing_data_reduction 'RAPID AUTO'
_computing_molecular_graphics 'CrystalStructure 4.1'
_computing_publication_material 'CrystalStructure 4.1 (Rigaku, 2014)'
_computing_structure_refinement 'SHELXL2013 (Sheldrick, 2008)'
_computing_structure_solution 'SIR2011 (Burla, et al., 2012)'
_diffrn_ambient_temperature 93
_diffrn_detector_area_resol_mean 10.000
_diffrn_measured_fraction_theta_full 1.000
_diffrn_measured_fraction_theta_max 0.999
_diffrn_measurement_device_type 'Rigaku R-AXIS RAPID'
_diffrn_measurement_method \w
_diffrn_radiation_type 'Cu K\a'
_diffrn_radiation_wavelength 1.54187
_diffrn_reflns_av_R_equivalents 0.0529
_diffrn_reflns_Laue_measured_fraction_full 1.000
_diffrn_reflns_Laue_measured_fraction_max 0.999
_diffrn_reflns_limit_h_max 6
_diffrn_reflns_limit_h_min -6
_diffrn_reflns_limit_k_max 24
_diffrn_reflns_limit_k_min -24
_diffrn_reflns_limit_l_max 11
_diffrn_reflns_limit_l_min -11
_diffrn_reflns_number 12005
_diffrn_reflns_point_group_measured_fraction_full 0.973
_diffrn_reflns_point_group_measured_fraction_max 0.972
_diffrn_reflns_theta_full 67.687
_diffrn_reflns_theta_max 68.197
_diffrn_reflns_theta_min 4.349
_diffrn_standards_number 0
_exptl_absorpt_coefficient_mu 1.025
_exptl_absorpt_correction_T_max 0.903
_exptl_absorpt_correction_T_min 0.626
_exptl_absorpt_correction_type multi-scan
_exptl_absorpt_process_details 'ABSCOR (Rigaku, 1995)'
_exptl_crystal_colour colorless
_exptl_crystal_density_diffrn 1.422
_exptl_crystal_density_method 'not measured'
_exptl_crystal_description block
_exptl_crystal_F_000 472.00
_exptl_crystal_size_max 0.200
_exptl_crystal_size_mid 0.200
_exptl_crystal_size_min 0.100
_refine_diff_density_max 0.26
_refine_diff_density_min -0.23
_refine_ls_abs_structure_details
;
 Flack x determined using 1376 quotients [(I+)-(I-)]/[(I+)+(I-)]
 (Parsons and Flack (2004), Acta Cryst. A60, s61).
;
_refine_ls_abs_structure_Flack 0.03(8)
_refine_ls_extinction_method none
_refine_ls_goodness_of_fit_ref 1.174
_refine_ls_hydrogen_treatment constr
_refine_ls_number_parameters 289
_refine_ls_number_reflns 3790
_refine_ls_number_restraints 1
_refine_ls_R_factor_all 0.0504
_refine_ls_R_factor_gt 0.0412
_refine_ls_shift/su_max 0.000
_refine_ls_structure_factor_coef Fsqd
_refine_ls_weighting_details 'w = 1/[\s^2^(Fo^2^)+(0.0516P)^2^+0.1314P] where P=(Fo^2^+2Fc^2^)/3'
_refine_ls_weighting_scheme calc
_refine_ls_wR_factor_gt 0.1008
_refine_ls_wR_factor_ref 0.1191
_reflns_number_gt 3328
_reflns_number_total 3790
_reflns_threshold_expression F^2^>2.0\s(F^2^)
_cod_data_source_file ja5b11064_si_005.cif
_cod_data_source_block 150414lennart
_cod_database_code 4129851
_shelxl_res_file
;
TITL 150414lennart
CELL  1.54187 5.36319 20.33500 9.70828 90.00000 91.13510 90.00000
ZERR  2 0.00014 0.00051 0.00026 0.00000 0.00640 0.00000
LATT -1
SYMM    -X, .50+Y,    -Z
SFAC C H O N F
UNIT 44 46 6 6 8
L.S. 10
FMAP 2
PLAN -21
WPDB -2
HTAB
BOND $H
CONF
LIST 4
TEMP -180.0
ACTA
SIZE 0.200 0.200 0.100
WGHT    0.051600    0.131400
FVAR       1.22692
F1    5    0.604855    0.395807    0.542645    11.00000    0.04621    0.03535 =
         0.02982    0.00885   -0.01361    0.00049
F2    5    0.697008    0.409006    0.289766    11.00000    0.02255    0.02528 =
         0.03628    0.00624    0.00048   -0.00151
F3    5    0.217611    0.421690    0.526327    11.00000    0.04593    0.03677 =
         0.02923    0.00388    0.00963    0.00238
F4    5    0.501896    0.495296    0.497570    11.00000    0.06018    0.02584 =
         0.03086   -0.00072   -0.00683   -0.00692
O1    3    0.126641    0.493752    0.283142    11.00000    0.02770    0.02064 =
         0.03055    0.00327    0.00800    0.00085
O2    3    0.294231    0.216160    0.508368    11.00000    0.02381    0.01905 =
         0.03224    0.00713    0.00494   -0.00175
O3    3   -0.027507    0.264421    0.388477    11.00000    0.02339    0.02482 =
         0.03139    0.00618    0.00207   -0.00207
N1    4    0.430722    0.499933    0.122646    11.00000    0.02602    0.01677 =
         0.02233    0.00261    0.00363    0.00346
N2    4    0.135914    0.589135    0.080895    11.00000    0.03206    0.01580 =
         0.03007    0.00103    0.00205    0.00112
N3    4    0.371914    0.300151    0.372288    11.00000    0.02179    0.02055 =
         0.03158    0.00881    0.00209    0.00064
AFIX  43
H3    2    0.528704    0.294078    0.397567    11.00000   -1.20000
AFIX   0
C2    1    0.447164    0.417181    0.316135    11.00000    0.02186    0.01939 =
         0.03109    0.00158    0.00487   -0.00291
C3    1    0.192128    0.260012    0.421076    11.00000    0.02759    0.01436 =
         0.02710    0.00066    0.00568    0.00197
C4    1    0.323135    0.551603    0.041777    11.00000    0.02762    0.01224 =
         0.02732    0.00079    0.00094   -0.00314
C5    1    0.324515    0.475112    0.238150    11.00000    0.02012    0.01641 =
         0.02485    0.00111   -0.00256   -0.00275
C6    1    0.438909    0.432768    0.472295    11.00000    0.03880    0.02440 =
         0.02955    0.00227    0.00215   -0.00204
C7    1    0.318621    0.135016    0.679795    11.00000    0.02772    0.02315 =
         0.03590    0.00688    0.00835   -0.00060
AFIX  33
H7A   2    0.230672    0.102822    0.736130    11.00000   -1.20000
H7B   2    0.443165    0.112405    0.624458    11.00000   -1.20000
H7C   2    0.401864    0.167280    0.739941    11.00000   -1.20000
AFIX   0
C8    1    0.132921    0.169944    0.585047    11.00000    0.02264    0.02206 =
         0.01924    0.00542   -0.00269   -0.00613
C9    1    0.544362    0.298676    0.087018    11.00000    0.03236    0.02153 =
         0.03329    0.00254    0.00243    0.00258
AFIX  43
H9    2    0.654206    0.280178    0.154502    11.00000   -1.20000
AFIX   0
C10   1    0.184078    0.362211    0.027899    11.00000    0.02004    0.02593 =
         0.03640   -0.00356   -0.00087    0.00146
AFIX  43
H10   2    0.044041    0.387427    0.054712    11.00000   -1.20000
AFIX   0
C11   1    0.061818    0.634892   -0.011074    11.00000    0.03535    0.01686 =
         0.03623    0.00144    0.00214    0.00240
AFIX  43
H11   2   -0.072861    0.662721    0.012836    11.00000   -1.20000
AFIX   0
C12   1    0.657261    0.475774    0.052895    11.00000    0.02062    0.02503 =
         0.02662    0.00388    0.00049    0.00095
AFIX  23
H12A  2    0.659345    0.427112    0.050050    11.00000   -1.20000
H12B  2    0.810041    0.491276    0.101725    11.00000   -1.20000
AFIX   0
C13   1    0.342893    0.336323    0.128132    11.00000    0.02339    0.01604 =
         0.03257    0.00140    0.00347   -0.00462
C14   1    0.305722    0.353040    0.278518    11.00000    0.02079    0.01686 =
         0.02775    0.00403   -0.00196    0.00120
AFIX  13
H14   2    0.123967    0.362035    0.289844    11.00000   -1.20000
AFIX   0
C15   1    0.641217    0.504483   -0.094093    11.00000    0.03270    0.02434 =
         0.02905   -0.00138    0.00915   -0.00338
AFIX  23
H15A  2    0.802769    0.523673   -0.120984    11.00000   -1.20000
H15B  2    0.591423    0.470366   -0.161986    11.00000   -1.20000
AFIX   0
C16   1    0.445783    0.556257   -0.083518    11.00000    0.03025    0.02256 =
         0.02278    0.00180   -0.00088   -0.00359
C17   1   -0.053344    0.208358    0.668095    11.00000    0.02875    0.02895 =
         0.02527    0.00506    0.00395   -0.00121
AFIX  33
H17A  2   -0.159278    0.177747    0.718466    11.00000   -1.20000
H17B  2    0.035894    0.236958    0.733661    11.00000   -1.20000
H17C  2   -0.157272    0.235245    0.605940    11.00000   -1.20000
AFIX   0
C18   1    0.427676    0.315203   -0.151333    11.00000    0.04256    0.03013 =
         0.02995   -0.00728    0.00897   -0.00595
AFIX  43
H18   2    0.458195    0.308555   -0.246379    11.00000   -1.20000
AFIX   0
C19   1    0.225892    0.351969   -0.110990    11.00000    0.03555    0.03072 =
         0.03040   -0.00017   -0.00431   -0.00174
AFIX  43
H19   2    0.115405    0.370301   -0.178359    11.00000   -1.20000
AFIX   0
C20   1    0.586579    0.287861   -0.051387    11.00000    0.03469    0.02842 =
         0.03660   -0.00220    0.00872    0.00444
AFIX  43
H20   2    0.724160    0.261746   -0.078321    11.00000   -1.20000
AFIX   0
C21   1    0.167975    0.644154   -0.137636    11.00000    0.04333    0.02161 =
         0.02753    0.00161   -0.00719   -0.00063
AFIX  43
H21   2    0.107544    0.677459   -0.198254    11.00000   -1.20000
AFIX   0
C22   1    0.364070    0.604160   -0.175055    11.00000    0.03539    0.03049 =
         0.02729    0.00442    0.00320   -0.00594
AFIX  43
H22   2    0.440924    0.609469   -0.261678    11.00000   -1.20000
AFIX   0
C23   1    0.009622    0.121855    0.488209    11.00000    0.03934    0.02441 =
         0.02936    0.00354    0.00191   -0.00730
AFIX  33
H23A  2   -0.095765    0.091836    0.540421    11.00000   -1.20000
H23B  2   -0.093347    0.145749    0.420370    11.00000   -1.20000
H23C  2    0.137473    0.096583    0.440609    11.00000   -1.20000
AFIX   0
HKLF 4
 
REM  150414lennart
REM R1 =  0.0412 for    3328 Fo > 4sig(Fo)  and  0.0504 for all    3790 data
REM    289 parameters refined using      1 restraints
 
END  
     
WGHT      0.0516      0.1315 

REM Instructions for potential hydrogen bonds
EQIV $1 x+1, y, z
HTAB N3 O3_$1
EQIV $2 -x, y-1/2, -z+1
HTAB C7 N2_$2
HTAB C12 O1_$1
HTAB C12 N2_$1
EQIV $3 x-1, y, z
HTAB C14 F2_$3
HTAB C17 N2_$2
HTAB C17 O3
EQIV $4 -x, y+1/2, -z
HTAB C21 O3_$4
HTAB C23 O1_$2
HTAB C23 O3

REM Highest difference peak  0.263,  deepest hole -0.228,  1-sigma level  0.059
Q1    1  -0.0570  0.1993  0.7401  11.00000  0.05    0.26
Q2    1   0.4371  0.4295  0.3875  11.00000  0.05    0.24
Q3    1   0.3490  0.3900  0.3149  11.00000  0.05    0.23
Q4    1   0.4265  0.5044  0.2139  11.00000  0.05    0.23
Q5    1   0.4308  0.2069  0.5010  11.00000  0.05    0.23
Q6    1  -0.1726  0.1368  0.4750  11.00000  0.05    0.23
Q7    1   0.5176  0.5472  0.1213  11.00000  0.05    0.22
Q8    1   0.7336  0.4199  0.1971  11.00000  0.05    0.21
Q9    1   0.3266  0.3032  0.4791  11.00000  0.05    0.20
Q10   1   0.3737  0.5993 -0.3458  11.00000  0.05    0.20
Q11   1   0.5569  0.4938  0.1107  11.00000  0.05    0.20
Q12   1   0.9347  0.4080  0.3571  11.00000  0.05    0.20
Q13   1   0.7678  0.5163  0.1459  11.00000  0.05    0.20
Q14   1   0.0663  0.1078  0.4037  11.00000  0.05    0.20
Q15   1   0.2762  0.1710  0.6185  11.00000  0.05    0.19
Q16   1   0.5211  0.3252 -0.2391  11.00000  0.05    0.19
Q17   1   0.1060  0.1203  0.3882  11.00000  0.05    0.19
Q18   1   0.6673  0.4716 -0.0361  11.00000  0.05    0.19
Q19   1   0.0010  0.5021  0.2875  11.00000  0.05    0.19
Q20   1   0.2840  0.4978  0.3034  11.00000  0.05    0.19
Q21   1   0.3488  0.3309  0.3232  11.00000  0.05    0.19
;

loop_
_symmetry_equiv_pos_site_id
_space_group_symop_operation_xyz
1 +X,+Y,+Z
2 -X,1/2+Y,-Z

loop_
_atom_site_label
_atom_site_type_symbol
_atom_site_fract_x
_atom_site_fract_y
_atom_site_fract_z
_atom_site_U_iso_or_equiv
_atom_site_adp_type
_atom_site_occupancy
_atom_site_site_symmetry_multiplicity
_atom_site_calc_flag
_atom_site_refinement_flags
F1 F 0.6049(5) 0.39581(13) 0.5426(3) 0.0373(7) Uani 1 2 d .
F2 F 0.6970(4) 0.40901(11) 0.2898(2) 0.0280(6) Uani 1 2 d .
F3 F 0.2176(5) 0.42169(13) 0.5263(3) 0.0372(7) Uani 1 2 d .
F4 F 0.5019(5) 0.49530(12) 0.4976(3) 0.0391(7) Uani 1 2 d .
O1 O 0.1266(5) 0.49375(14) 0.2831(3) 0.0262(7) Uani 1 2 d .
O2 O 0.2942(5) 0.21616(14) 0.5084(3) 0.0250(7) Uani 1 2 d .
O3 O -0.0275(5) 0.26442(14) 0.3885(3) 0.0265(7) Uani 1 2 d .
N1 N 0.4307(6) 0.49993(16) 0.1227(3) 0.0217(7) Uani 1 2 d .
N2 N 0.1359(7) 0.58913(17) 0.0809(4) 0.0260(8) Uani 1 2 d .
N3 N 0.3719(6) 0.30015(16) 0.3723(4) 0.0246(8) Uani 1 2 d .
C2 C 0.4472(7) 0.4172(2) 0.3161(4) 0.0241(9) Uani 1 2 d .
C3 C 0.1921(8) 0.26001(19) 0.4211(4) 0.0229(9) Uani 1 2 d .
C4 C 0.3231(8) 0.55160(19) 0.0418(4) 0.0224(9) Uani 1 2 d .
C5 C 0.3245(7) 0.47511(19) 0.2382(4) 0.0205(9) Uani 1 2 d .
C6 C 0.4389(9) 0.4328(2) 0.4723(5) 0.0309(10) Uani 1 2 d .
C7 C 0.3186(8) 0.1350(2) 0.6798(5) 0.0288(10) Uani 1 2 d .
C8 C 0.1329(7) 0.1699(2) 0.5850(4) 0.0214(8) Uani 1 2 d .
C9 C 0.5444(8) 0.2987(2) 0.0870(5) 0.0290(10) Uani 1 2 d .
C10 C 0.1841(8) 0.3622(2) 0.0279(5) 0.0275(10) Uani 1 2 d .
C11 C 0.0618(9) 0.6349(2) -0.0111(5) 0.0295(10) Uani 1 2 d .
C12 C 0.6573(7) 0.4758(2) 0.0529(4) 0.0241(9) Uani 1 2 d .
C13 C 0.3429(7) 0.33632(19) 0.1281(5) 0.0240(9) Uani 1 2 d .
C14 C 0.3057(7) 0.35304(19) 0.2785(4) 0.0218(9) Uani 1 2 d .
C15 C 0.6412(8) 0.5045(2) -0.0941(4) 0.0286(10) Uani 1 2 d .
C16 C 0.4458(8) 0.5563(2) -0.0835(4) 0.0252(9) Uani 1 2 d .
C17 C -0.0533(8) 0.2084(2) 0.6681(5) 0.0276(10) Uani 1 2 d .
C18 C 0.4277(9) 0.3152(2) -0.1513(5) 0.0341(11) Uani 1 2 d .
C19 C 0.2259(9) 0.3520(2) -0.1110(5) 0.0323(10) Uani 1 2 d .
C20 C 0.5866(9) 0.2879(2) -0.0514(5) 0.0331(11) Uani 1 2 d .
C21 C 0.1680(9) 0.6442(2) -0.1376(5) 0.0309(10) Uani 1 2 d .
C22 C 0.3641(8) 0.6042(2) -0.1751(5) 0.0310(10) Uani 1 2 d .
C23 C 0.0096(9) 0.1219(2) 0.4882(5) 0.0310(10) Uani 1 2 d .
H3 H 0.5287 0.29408 0.39757 0.0295 Uiso 1 2 calc R
H7A H 0.23067 0.10282 0.73613 0.0346 Uiso 1 2 calc R
H7B H 0.44317 0.11241 0.62446 0.0346 Uiso 1 2 calc R
H7C H 0.40186 0.16728 0.73994 0.0346 Uiso 1 2 calc R
H9 H 0.65421 0.28018 0.1545 0.0348 Uiso 1 2 calc R
H10 H 0.04404 0.38743 0.05471 0.0330 Uiso 1 2 calc R
H11 H -0.07286 0.66272 0.01284 0.0353 Uiso 1 2 calc R
H12A H 0.65934 0.42711 0.05005 0.0289 Uiso 1 2 calc R
H12B H 0.81004 0.49128 0.10172 0.0289 Uiso 1 2 calc R
H14 H 0.12397 0.36203 0.28984 0.0262 Uiso 1 2 calc R
H15A H 0.80277 0.52367 -0.12098 0.0343 Uiso 1 2 calc R
H15B H 0.59142 0.47037 -0.16199 0.0343 Uiso 1 2 calc R
H17A H -0.15928 0.17775 0.71847 0.0331 Uiso 1 2 calc R
H17B H 0.03589 0.23696 0.73366 0.0331 Uiso 1 2 calc R
H17C H -0.15727 0.23525 0.60594 0.0331 Uiso 1 2 calc R
H18 H 0.4582 0.30855 -0.24638 0.0409 Uiso 1 2 calc R
H19 H 0.11541 0.3703 -0.17836 0.0387 Uiso 1 2 calc R
H20 H 0.72416 0.26175 -0.07832 0.0397 Uiso 1 2 calc R
H21 H 0.10754 0.67746 -0.19825 0.0371 Uiso 1 2 calc R
H22 H 0.44092 0.60947 -0.26168 0.0372 Uiso 1 2 calc R
H23A H -0.09577 0.09184 0.54042 0.0372 Uiso 1 2 calc R
H23B H -0.09335 0.14575 0.42037 0.0372 Uiso 1 2 calc R
H23C H 0.13747 0.09658 0.44061 0.0372 Uiso 1 2 calc R

loop_
_atom_site_aniso_label
_atom_site_aniso_U_11
_atom_site_aniso_U_22
_atom_site_aniso_U_33
_atom_site_aniso_U_12
_atom_site_aniso_U_13
_atom_site_aniso_U_23
F1 0.0462(16) 0.0353(16) 0.0298(14) 0.0005(12) -0.0136(12) 0.0089(12)
F2 0.0226(12) 0.0253(13) 0.0363(14) -0.0015(10) 0.0005(10) 0.0062(11)
F3 0.0459(16) 0.0368(16) 0.0292(14) 0.0024(12) 0.0096(12) 0.0039(12)
F4 0.0602(18) 0.0258(14) 0.0309(14) -0.0069(12) -0.0068(13) -0.0007(12)
O1 0.0277(15) 0.0206(15) 0.0306(16) 0.0008(12) 0.0080(13) 0.0033(13)
O2 0.0238(15) 0.0191(14) 0.0322(17) -0.0018(12) 0.0049(13) 0.0071(13)
O3 0.0234(15) 0.0248(15) 0.0314(16) -0.0021(12) 0.0021(13) 0.0062(13)
N1 0.0260(18) 0.0168(17) 0.0223(17) 0.0035(14) 0.0036(14) 0.0026(15)
N2 0.032(2) 0.0158(18) 0.030(2) 0.0011(14) 0.0021(17) 0.0010(16)
N3 0.0218(16) 0.0205(18) 0.032(2) 0.0006(14) 0.0021(15) 0.0088(16)
C2 0.0219(19) 0.019(2) 0.031(2) -0.0029(16) 0.0049(18) 0.0016(18)
C3 0.028(2) 0.014(2) 0.027(2) 0.0020(16) 0.0057(18) 0.0007(17)
C4 0.028(2) 0.0122(19) 0.027(2) -0.0031(16) 0.0009(18) 0.0008(17)
C5 0.020(2) 0.016(2) 0.025(2) -0.0027(15) -0.0026(17) 0.0011(17)
C6 0.039(3) 0.024(2) 0.030(3) -0.0020(19) 0.002(2) 0.002(2)
C7 0.028(2) 0.023(2) 0.036(3) -0.0006(18) 0.0083(19) 0.0069(19)
C8 0.023(2) 0.022(2) 0.019(2) -0.0061(16) -0.0027(16) 0.0054(17)
C9 0.032(2) 0.022(2) 0.033(3) 0.0026(18) 0.002(2) 0.0025(19)
C10 0.020(2) 0.026(2) 0.036(3) 0.0015(17) -0.0009(18) -0.004(2)
C11 0.035(2) 0.017(2) 0.036(3) 0.0024(17) 0.002(2) 0.0014(19)
C12 0.021(2) 0.025(2) 0.027(2) 0.0010(17) 0.0005(17) 0.0039(18)
C13 0.023(2) 0.016(2) 0.033(2) -0.0046(16) 0.0035(19) 0.0014(18)
C14 0.021(2) 0.017(2) 0.028(2) 0.0012(15) -0.0020(17) 0.0040(17)
C15 0.033(2) 0.024(2) 0.029(2) -0.0034(18) 0.0092(19) -0.0014(19)
C16 0.030(2) 0.023(2) 0.023(2) -0.0036(17) -0.0009(19) 0.0018(18)
C17 0.029(2) 0.029(2) 0.025(2) -0.0012(18) 0.0040(19) 0.0051(19)
C18 0.043(3) 0.030(3) 0.030(3) -0.006(2) 0.009(2) -0.007(2)
C19 0.036(2) 0.031(3) 0.030(3) -0.0017(19) -0.004(2) -0.000(2)
C20 0.035(2) 0.028(2) 0.037(3) 0.0044(19) 0.009(2) -0.002(2)
C21 0.043(3) 0.022(2) 0.028(2) -0.0006(19) -0.007(2) 0.0016(18)
C22 0.035(2) 0.030(3) 0.027(2) -0.006(2) 0.003(2) 0.0044(19)
C23 0.039(3) 0.024(2) 0.029(2) -0.0073(19) 0.002(2) 0.004(2)

loop_
_atom_type_symbol
_atom_type_description
_atom_type_scat_dispersion_real
_atom_type_scat_dispersion_imag
_atom_type_scat_source
C C 0.0181 0.0091
;
International Tables for Crystallography
(Vol. C, Tables 4.2.6.8 and 6.1.1.4)
;
H H 0.0000 0.0000
;
International Tables for Crystallography
(Vol. C, Table 6.1.1.4)
;
O O 0.0492 0.0322
;
International Tables for Crystallography
(Vol. C, Tables 4.2.6.8 and 6.1.1.4)
;
N N 0.0311 0.0180
;
International Tables for Crystallography
(Vol. C, Tables 4.2.6.8 and 6.1.1.4)
;
F F 0.0727 0.0534
;
International Tables for Crystallography
(Vol. C, Tables 4.2.6.8 and 6.1.1.4)
;

loop_
_geom_angle_atom_site_label_1
_geom_angle_atom_site_label_2
_geom_angle_atom_site_label_3
_geom_angle
_geom_angle_publ_flag
C3 O2 C8 120.2(3) yes
C4 N1 C5 123.6(3) yes
C4 N1 C12 108.5(3) yes
C5 N1 C12 127.6(3) yes
C4 N2 C11 115.1(4) yes
C3 N3 C14 120.0(3) yes
F2 C2 C5 114.1(3) yes
F2 C2 C6 104.6(3) yes
F2 C2 C14 109.1(3) yes
C5 C2 C6 107.7(3) yes
C5 C2 C14 109.0(3) yes
C6 C2 C14 112.3(3) yes
O2 C3 O3 126.5(4) yes
O2 C3 N3 109.7(3) yes
O3 C3 N3 123.8(4) yes
N1 C4 N2 124.6(4) yes
N1 C4 C16 109.7(3) yes
N2 C4 C16 125.7(4) yes
O1 C5 N1 124.1(4) yes
O1 C5 C2 115.4(3) yes
N1 C5 C2 120.4(3) yes
F1 C6 F3 107.1(4) yes
F1 C6 F4 106.1(4) yes
F1 C6 C2 110.6(4) yes
F3 C6 F4 108.3(4) yes
F3 C6 C2 113.3(4) yes
F4 C6 C2 111.2(4) yes
O2 C8 C7 102.6(3) yes
O2 C8 C17 109.7(3) yes
O2 C8 C23 110.6(3) yes
C7 C8 C17 110.5(3) yes
C7 C8 C23 110.5(4) yes
C17 C8 C23 112.5(3) yes
C13 C9 C20 120.6(4) yes
C13 C10 C19 121.1(4) yes
N2 C11 C21 124.4(4) yes
N1 C12 C15 105.4(3) yes
C9 C13 C10 118.6(4) yes
C9 C13 C14 121.2(4) yes
C10 C13 C14 120.1(4) yes
N3 C14 C2 111.4(3) yes
N3 C14 C13 113.8(3) yes
C2 C14 C13 110.0(3) yes
C12 C15 C16 103.3(3) yes
C4 C16 C15 110.8(4) yes
C4 C16 C22 117.3(4) yes
C15 C16 C22 131.8(4) yes
C19 C18 C20 119.4(4) yes
C10 C19 C18 120.0(4) yes
C9 C20 C18 120.2(4) yes
C11 C21 C22 118.9(4) yes
C16 C22 C21 118.5(4) yes
C3 N3 H3 120.022 no
C14 N3 H3 120.020 no
C8 C7 H7A 109.469 no
C8 C7 H7B 109.468 no
C8 C7 H7C 109.479 no
H7A C7 H7B 109.467 no
H7A C7 H7C 109.477 no
H7B C7 H7C 109.468 no
C13 C9 H9 119.692 no
C20 C9 H9 119.681 no
C13 C10 H10 119.434 no
C19 C10 H10 119.425 no
N2 C11 H11 117.794 no
C21 C11 H11 117.790 no
N1 C12 H12A 110.667 no
N1 C12 H12B 110.665 no
C15 C12 H12A 110.663 no
C15 C12 H12B 110.656 no
H12A C12 H12B 108.792 no
N3 C14 H14 107.094 no
C2 C14 H14 107.102 no
C13 C14 H14 107.091 no
C12 C15 H15A 111.103 no
C12 C15 H15B 111.110 no
C16 C15 H15A 111.099 no
C16 C15 H15B 111.097 no
H15A C15 H15B 109.061 no
C8 C17 H17A 109.469 no
C8 C17 H17B 109.476 no
C8 C17 H17C 109.479 no
H17A C17 H17B 109.464 no
H17A C17 H17C 109.472 no
H17B C17 H17C 109.467 no
C19 C18 H18 120.296 no
C20 C18 H18 120.295 no
C10 C19 H19 119.985 no
C18 C19 H19 119.979 no
C9 C20 H20 119.917 no
C18 C20 H20 119.918 no
C11 C21 H21 120.535 no
C22 C21 H21 120.546 no
C16 C22 H22 120.732 no
C21 C22 H22 120.725 no
C8 C23 H23A 109.468 no
C8 C23 H23B 109.481 no
C8 C23 H23C 109.473 no
H23A C23 H23B 109.468 no
H23A C23 H23C 109.464 no
H23B C23 H23C 109.472 no

loop_
_geom_bond_atom_site_label_1
_geom_bond_atom_site_label_2
_geom_bond_distance
_geom_bond_publ_flag
F1 C6 1.341(5) yes
F2 C2 1.379(4) yes
F3 C6 1.326(5) yes
F4 C6 1.337(5) yes
O1 C5 1.216(5) yes
O2 C3 1.340(5) yes
O2 C8 1.487(5) yes
O3 C3 1.217(5) yes
N1 C4 1.427(5) yes
N1 C5 1.364(5) yes
N1 C12 1.486(5) yes
N2 C4 1.323(5) yes
N2 C11 1.344(6) yes
N3 C3 1.356(5) yes
N3 C14 1.449(5) yes
C2 C5 1.541(6) yes
C2 C6 1.550(6) yes
C2 C14 1.549(6) yes
C4 C16 1.398(6) yes
C7 C8 1.519(6) yes
C8 C17 1.513(6) yes
C8 C23 1.501(6) yes
C9 C13 1.389(6) yes
C9 C20 1.385(7) yes
C10 C13 1.384(6) yes
C10 C19 1.387(6) yes
C11 C21 1.377(7) yes
C12 C15 1.543(6) yes
C13 C14 1.516(6) yes
C15 C16 1.491(6) yes
C16 C22 1.384(6) yes
C18 C19 1.379(7) yes
C18 C20 1.394(7) yes
C21 C22 1.384(6) yes
N3 H3 0.880 no
C7 H7A 0.980 no
C7 H7B 0.980 no
C7 H7C 0.980 no
C9 H9 0.950 no
C10 H10 0.950 no
C11 H11 0.950 no
C12 H12A 0.990 no
C12 H12B 0.990 no
C14 H14 1.000 no
C15 H15A 0.990 no
C15 H15B 0.990 no
C17 H17A 0.980 no
C17 H17B 0.980 no
C17 H17C 0.980 no
C18 H18 0.950 no
C19 H19 0.950 no
C20 H20 0.950 no
C21 H21 0.950 no
C22 H22 0.950 no
C23 H23A 0.980 no
C23 H23B 0.980 no
C23 H23C 0.980 no

loop_
_geom_contact_atom_site_label_1
_geom_contact_atom_site_label_2
_geom_contact_distance
_geom_contact_publ_flag
_geom_contact_site_symmetry_2
F1 F2 2.528(3) no .
F1 N3 2.828(4) no .
F1 C14 3.121(5) no .
F2 F3 3.491(3) no .
F2 F4 2.886(3) no .
F2 O1 3.510(4) no .
F2 N1 2.828(4) no .
F2 N3 2.939(4) no .
F2 C9 3.085(5) no .
F2 C12 2.675(5) no .
F2 C13 2.852(5) no .
F3 O1 2.813(4) no .
F3 N3 3.013(4) no .
F3 C3 3.445(5) no .
F3 C5 3.066(5) no .
F3 C14 2.829(5) no .
F4 O1 2.867(4) no .
F4 C5 2.706(5) no .
O1 N2 2.761(4) no .
O1 C4 2.843(5) no .
O1 C6 2.755(5) no .
O1 C14 3.019(5) no .
O2 C14 3.569(5) no .
O3 C8 2.830(5) no .
O3 C13 3.560(5) no .
O3 C14 2.767(5) no .
O3 C17 2.950(5) no .
O3 C23 3.062(5) no .
N1 C10 3.223(5) no .
N1 C13 3.361(5) no .
N1 C14 3.421(5) no .
N1 C22 3.596(6) no .
N2 C5 2.944(5) no .
N2 C22 2.808(6) no .
N3 C6 2.886(6) no .
N3 C9 2.937(6) no .
C2 C9 3.327(6) no .
C2 C10 3.304(6) no .
C2 C12 3.055(6) no .
C3 C13 3.353(6) no .
C3 C17 2.952(6) no .
C3 C23 3.050(6) no .
C4 C21 2.685(6) no .
C5 C10 3.153(6) no .
C5 C13 3.020(6) no .
C9 C19 2.767(6) no .
C10 C12 3.436(6) no .
C10 C20 2.758(6) no .
C11 C16 2.711(6) no .
C12 C13 3.386(6) no .
C13 C18 2.793(6) no .
F1 F3 3.335(4) no 1_655
F1 C18 3.540(5) no 1_556
F2 F3 3.589(3) no 1_655
F2 O1 2.879(4) no 1_655
F2 O3 3.419(4) no 1_655
F2 C14 3.461(4) no 1_655
F3 F1 3.335(4) no 1_455
F3 F2 3.589(3) no 1_455
F4 C7 3.468(5) no 2_656
O1 F2 2.879(4) no 1_455
O1 C12 3.353(5) no 1_455
O1 C23 3.509(5) no 2_556
O3 F2 3.419(4) no 1_455
O3 N3 3.303(4) no 1_455
O3 C21 3.522(5) no 2_545
N1 C7 3.596(5) no 2_656
N2 C7 3.526(6) no 2_556
N2 C12 3.457(5) no 1_455
N2 C15 3.565(6) no 1_455
N2 C17 3.472(6) no 2_556
N3 O3 3.303(4) no 1_655
C7 F4 3.468(5) no 2_646
C7 N1 3.596(5) no 2_646
C7 N2 3.526(6) no 2_546
C9 C21 3.531(6) no 2_645
C11 C15 3.563(6) no 1_455
C12 O1 3.353(5) no 1_655
C12 N2 3.457(5) no 1_655
C14 F2 3.461(4) no 1_455
C15 N2 3.565(6) no 1_655
C15 C11 3.563(6) no 1_655
C17 N2 3.472(6) no 2_546
C18 F1 3.540(5) no 1_554
C21 O3 3.522(5) no 2_555
C21 C9 3.531(6) no 2_655
C21 C23 3.545(6) no 2_555
C23 O1 3.509(5) no 2_546
C23 C21 3.545(6) no 2_545
F1 H3 2.5312 no .
F1 H14 3.5911 no .
F2 H3 2.7221 no .
F2 H9 2.9374 no .
F2 H12A 2.3609 no .
F2 H12B 2.5579 no .
F2 H14 3.2184 no .
F3 H3 3.3411 no .
F3 H14 2.6362 no .
O1 H10 3.1224 no .
O1 H14 2.6794 no .
O2 H3 2.3027 no .
O2 H7A 3.2167 no .
O2 H7B 2.5147 no .
O2 H7C 2.5147 no .
O2 H17A 3.2989 no .
O2 H17B 2.6462 no .
O2 H17C 2.6462 no .
O2 H23A 3.2998 no .
O2 H23B 2.6515 no .
O2 H23C 2.6515 no .
O3 H3 3.0430 no .
O3 H14 2.3554 no .
O3 H17B 3.4077 no .
O3 H17C 2.3133 no .
O3 H23B 2.4593 no .
O3 H23C 3.5595 no .
N1 H10 3.1488 no .
N1 H15A 3.1616 no .
N1 H15B 2.9723 no .
N2 H21 3.2522 no .
N3 H9 2.6560 no .
C2 H3 2.6587 no .
C2 H9 3.3949 no .
C2 H10 3.3562 no .
C2 H12A 2.8504 no .
C2 H12B 3.2483 no .
C3 H14 2.4581 no .
C3 H17B 3.1987 no .
C3 H17C 2.6682 no .
C3 H23B 2.7825 no .
C3 H23C 3.3420 no .
C4 H11 3.1099 no .
C4 H12A 3.1082 no .
C4 H12B 2.9330 no .
C4 H15A 3.0980 no .
C4 H15B 2.9707 no .
C4 H22 3.2461 no .
C5 H10 2.9167 no .
C5 H12A 2.7644 no .
C5 H12B 2.9631 no .
C5 H14 2.5918 no .
C6 H3 2.9539 no .
C6 H14 2.8180 no .
C7 H17A 2.7392 no .
C7 H17B 2.6270 no .
C7 H17C 3.3332 no .
C7 H23A 2.7244 no .
C7 H23B 3.3245 no .
C7 H23C 2.6187 no .
C9 H3 3.0192 no .
C9 H10 3.2438 no .
C9 H12A 2.7090 no .
C9 H14 3.2857 no .
C9 H18 3.2667 no .
C10 H9 3.2447 no .
C10 H12A 2.8746 no .
C10 H14 2.5697 no .
C10 H18 3.2554 no .
C11 H22 3.2429 no .
C13 H3 2.9103 no .
C13 H12A 2.6295 no .
C13 H19 3.2674 no .
C13 H20 3.2650 no .
C14 H9 2.6883 no .
C14 H10 2.6569 no .
C14 H12A 3.3094 no .
C15 H22 2.8792 no .
C16 H12A 3.1356 no .
C16 H12B 2.9424 no .
C16 H21 3.2443 no .
C17 H7A 2.7060 no .
C17 H7B 3.3350 no .
C17 H7C 2.6603 no .
C17 H23A 2.6816 no .
C17 H23B 2.7259 no .
C17 H23C 3.3438 no .
C18 H9 3.2643 no .
C18 H10 3.2489 no .
C18 H12A 3.2324 no .
C18 H15B 3.2775 no .
C19 H12A 3.1685 no .
C19 H15B 3.1502 no .
C19 H20 3.2518 no .
C20 H12A 3.0208 no .
C20 H19 3.2545 no .
C22 H11 3.2258 no .
C22 H15A 2.9054 no .
C22 H15B 2.9830 no .
C23 H7A 2.6899 no .
C23 H7B 2.6592 no .
C23 H7C 3.3237 no .
C23 H17A 2.6813 no .
C23 H17B 3.3411 no .
C23 H17C 2.7322 no .
H3 H9 2.4829 no .
H3 H14 2.7613 no .
H7A H17A 2.5905 no .
H7A H17B 2.9209 no .
H7A H23A 2.5677 no .
H7A H23C 2.9052 no .
H7B H17B 3.5216 no .
H7B H23A 3.0169 no .
H7B H23B 3.5269 no .
H7B H23C 2.4210 no .
H7C H17A 3.0201 no .
H7C H17B 2.4206 no .
H7C H17C 3.5271 no .
H7C H23C 3.5155 no .
H9 H12A 3.1555 no .
H9 H14 3.5682 no .
H9 H20 2.3289 no .
H10 H12A 3.3984 no .
H10 H14 2.3712 no .
H10 H19 2.3285 no .
H11 H21 2.3031 no .
H12A H15A 2.6935 no .
H12A H15B 2.2615 no .
H12B H15A 2.2597 no .
H12B H15B 2.8269 no .
H15A H22 2.9276 no .
H15B H18 3.4622 no .
H15B H19 3.2661 no .
H15B H22 3.0916 no .
H17A H23A 2.4858 no .
H17A H23B 2.9941 no .
H17A H23C 3.5643 no .
H17B H23A 3.5601 no .
H17C H23A 3.0044 no .
H17C H23B 2.5884 no .
H18 H19 2.3326 no .
H18 H20 2.3474 no .
H21 H22 2.3519 no .
F1 H15B 3.2458 no 1_556
F1 H17C 3.5545 no 1_655
F1 H18 2.8331 no 1_556
F2 H10 3.0054 no 1_655
F2 H14 2.4812 no 1_655
F3 H18 3.4226 no 1_556
F3 H19 3.1103 no 1_556
F3 H23A 3.5780 no 2_556
F4 H7A 3.4805 no 2_656
F4 H7B 2.6787 no 2_656
F4 H15B 3.3687 no 1_556
F4 H22 3.3151 no 1_556
F4 H23A 2.9500 no 2_556
F4 H23C 2.8804 no 2_656
O1 H7A 2.9347 no 2_556
O1 H7B 3.4450 no 2_656
O1 H12B 2.4227 no 1_455
O1 H23A 2.6366 no 2_556
O2 H17C 3.0970 no 1_655
O2 H18 3.1447 no 1_556
O2 H22 3.5490 no 2_645
O3 H3 2.4586 no 1_455
O3 H9 2.8325 no 1_455
O3 H21 2.5866 no 2_545
N1 H7A 3.0752 no 2_656
N1 H7B 3.4134 no 2_656
N1 H12B 3.3356 no 1_455
N2 H7A 2.6901 no 2_556
N2 H7C 3.3950 no 2_656
N2 H12B 2.6587 no 1_455
N2 H15A 2.9439 no 1_455
N2 H17A 2.6548 no 2_556
N2 H20 3.5897 no 2_655
C3 H21 3.1533 no 2_545
C4 H7A 3.3550 no 2_656
C4 H7C 3.4750 no 2_656
C4 H12B 3.0788 no 1_455
C4 H15A 3.2300 no 1_455
C4 H17A 3.5849 no 2_556
C5 H7A 3.5319 no 2_656
C5 H7B 3.3258 no 2_656
C5 H12B 3.0546 no 1_455
C5 H23A 3.4446 no 2_556
C7 H11 3.3338 no 2_546
C7 H17A 2.9487 no 1_655
C7 H17C 3.5566 no 1_655
C7 H23A 3.5545 no 1_655
C9 H10 3.2512 no 1_655
C9 H21 3.2631 no 2_645
C10 H9 3.5366 no 1_455
C10 H12A 3.1196 no 1_455
C10 H12B 3.3887 no 1_455
C10 H20 3.3497 no 1_455
C11 H7A 3.1901 no 2_556
C11 H12B 3.4072 no 1_455
C11 H15A 2.8505 no 1_455
C11 H17A 3.0072 no 2_556
C11 H17B 3.4484 no 2_556
C11 H20 2.9472 no 2_655
C12 H7A 3.3440 no 2_656
C12 H10 2.7439 no 1_655
C15 H10 3.5066 no 1_655
C16 H11 3.4829 no 1_655
C16 H15A 3.5234 no 1_455
C17 H7B 3.3515 no 1_455
C17 H7C 3.1309 no 1_455
C17 H11 3.2911 no 2_546
C17 H18 3.4336 no 1_456
C17 H18 3.5038 no 1_556
C17 H20 2.9631 no 1_456
C18 H7C 3.1899 no 1_554
C18 H17B 2.8461 no 1_554
C19 H17B 2.9533 no 1_554
C19 H20 3.2774 no 1_455
C20 H7C 3.3194 no 1_554
C20 H10 3.3286 no 1_655
C20 H17A 3.4618 no 1_654
C20 H17B 3.3811 no 1_654
C20 H19 3.5373 no 1_655
C21 H9 2.9316 no 2_655
C21 H15A 3.1428 no 1_455
C21 H20 3.2251 no 2_655
C21 H23B 2.7662 no 2_555
C21 H23C 3.4756 no 2_555
C22 H9 3.5864 no 2_655
C22 H15A 3.4755 no 1_455
C22 H23B 2.8911 no 2_555
C23 H7B 3.3429 no 1_455
C23 H21 3.0866 no 2_545
C23 H22 3.2447 no 2_545
H3 O3 2.4586 no 1_655
H3 H17C 2.8679 no 1_655
H3 H18 3.4971 no 1_556
H7A F4 3.4805 no 2_646
H7A O1 2.9347 no 2_546
H7A N1 3.0752 no 2_646
H7A N2 2.6901 no 2_546
H7A C4 3.3550 no 2_646
H7A C5 3.5319 no 2_646
H7A C11 3.1901 no 2_546
H7A C12 3.3440 no 2_646
H7A H11 2.8672 no 2_546
H7A H12B 2.7720 no 2_646
H7B F4 2.6787 no 2_646
H7B O1 3.4450 no 2_646
H7B N1 3.4134 no 2_646
H7B C5 3.3258 no 2_646
H7B C17 3.3515 no 1_655
H7B C23 3.3429 no 1_655
H7B H17A 2.6584 no 1_655
H7B H17C 3.2984 no 1_655
H7B H22 3.5890 no 2_645
H7B H23A 2.6524 no 1_655
H7B H23B 3.2802 no 1_655
H7C N2 3.3950 no 2_646
H7C C4 3.4750 no 2_646
H7C C17 3.1309 no 1_655
H7C C18 3.1899 no 1_556
H7C C20 3.3194 no 1_556
H7C H11 3.0084 no 2_546
H7C H17A 2.3766 no 1_655
H7C H17C 3.0521 no 1_655
H7C H18 2.8913 no 1_556
H7C H20 3.1097 no 1_556
H9 O3 2.8325 no 1_655
H9 C10 3.5366 no 1_655
H9 C21 2.9316 no 2_645
H9 C22 3.5864 no 2_645
H9 H10 3.1853 no 1_655
H9 H14 3.2731 no 1_655
H9 H21 2.4809 no 2_645
H10 F2 3.0054 no 1_455
H10 C9 3.2512 no 1_455
H10 C12 2.7439 no 1_455
H10 C15 3.5066 no 1_455
H10 C20 3.3286 no 1_455
H10 H9 3.1853 no 1_455
H10 H12A 2.2150 no 1_455
H10 H12B 2.5031 no 1_455
H10 H15A 3.4888 no 1_455
H10 H20 3.3249 no 1_455
H11 C7 3.3338 no 2_556
H11 C16 3.4829 no 1_455
H11 C17 3.2911 no 2_556
H11 H7A 2.8672 no 2_556
H11 H7C 3.0084 no 2_556
H11 H15A 3.1770 no 1_455
H11 H17A 2.8843 no 2_556
H11 H17B 2.8906 no 2_556
H11 H20 2.8124 no 2_655
H12A C10 3.1196 no 1_655
H12A H10 2.2150 no 1_655
H12A H19 3.5284 no 1_655
H12B O1 2.4227 no 1_655
H12B N1 3.3356 no 1_655
H12B N2 2.6587 no 1_655
H12B C4 3.0788 no 1_655
H12B C5 3.0546 no 1_655
H12B C10 3.3887 no 1_655
H12B C11 3.4072 no 1_655
H12B H7A 2.7720 no 2_656
H12B H10 2.5031 no 1_655
H12B H14 3.5995 no 1_655
H14 F2 2.4812 no 1_455
H14 H9 3.2731 no 1_455
H14 H12B 3.5995 no 1_455
H15A N2 2.9439 no 1_655
H15A C4 3.2300 no 1_655
H15A C11 2.8505 no 1_655
H15A C16 3.5234 no 1_655
H15A C21 3.1428 no 1_655
H15A C22 3.4755 no 1_655
H15A H10 3.4888 no 1_655
H15A H11 3.1770 no 1_655
H15A H19 3.5896 no 1_655
H15A H23C 3.4597 no 2_655
H15B F1 3.2458 no 1_554
H15B F4 3.3687 no 1_554
H15B H19 3.4758 no 1_655
H17A N2 2.6548 no 2_546
H17A C4 3.5849 no 2_546
H17A C7 2.9487 no 1_455
H17A C11 3.0072 no 2_546
H17A C20 3.4618 no 1_456
H17A H7B 2.6584 no 1_455
H17A H7C 2.3766 no 1_455
H17A H11 2.8843 no 2_546
H17A H18 3.3805 no 1_456
H17A H20 2.6925 no 1_456
H17B C11 3.4484 no 2_546
H17B C18 2.8461 no 1_556
H17B C19 2.9533 no 1_556
H17B C20 3.3811 no 1_456
H17B H11 2.8906 no 2_546
H17B H18 3.4322 no 1_456
H17B H18 2.6962 no 1_556
H17B H19 2.8721 no 1_556
H17B H20 2.5499 no 1_456
H17C F1 3.5545 no 1_455
H17C O2 3.0970 no 1_455
H17C C7 3.5566 no 1_455
H17C H3 2.8679 no 1_455
H17C H7B 3.2984 no 1_455
H17C H7C 3.0521 no 1_455
H17C H18 2.9407 no 1_456
H17C H20 3.1887 no 1_456
H18 F1 2.8331 no 1_554
H18 F3 3.4226 no 1_554
H18 O2 3.1447 no 1_554
H18 C17 3.5038 no 1_554
H18 C17 3.4336 no 1_654
H18 H3 3.4971 no 1_554
H18 H7C 2.8913 no 1_554
H18 H17A 3.3805 no 1_654
H18 H17B 2.6962 no 1_554
H18 H17B 3.4322 no 1_654
H18 H17C 2.9407 no 1_654
H19 F3 3.1103 no 1_554
H19 C20 3.5373 no 1_455
H19 H12A 3.5284 no 1_455
H19 H15A 3.5896 no 1_455
H19 H15B 3.4758 no 1_455
H19 H17B 2.8721 no 1_554
H19 H20 3.2093 no 1_455
H20 N2 3.5897 no 2_645
H20 C10 3.3497 no 1_655
H20 C11 2.9472 no 2_645
H20 C17 2.9631 no 1_654
H20 C19 3.2774 no 1_655
H20 C21 3.2251 no 2_645
H20 H7C 3.1097 no 1_554
H20 H10 3.3249 no 1_655
H20 H11 2.8124 no 2_645
H20 H17A 2.6925 no 1_654
H20 H17B 2.5499 no 1_654
H20 H17C 3.1887 no 1_654
H20 H19 3.2093 no 1_655
H20 H21 3.2964 no 2_645
H21 O3 2.5866 no 2_555
H21 C3 3.1533 no 2_555
H21 C9 3.2631 no 2_655
H21 C23 3.0866 no 2_555
H21 H9 2.4809 no 2_655
H21 H20 3.2964 no 2_655
H21 H23B 2.2506 no 2_555
H21 H23C 3.1377 no 2_555
H22 F4 3.3151 no 1_554
H22 O2 3.5490 no 2_655
H22 C23 3.2447 no 2_555
H22 H7B 3.5890 no 2_655
H22 H23A 3.2680 no 2_555
H22 H23B 2.5057 no 2_555
H22 H23C 3.5349 no 2_555
H22 H23C 2.8905 no 2_655
H23A F3 3.5780 no 2_546
H23A F4 2.9500 no 2_546
H23A O1 2.6366 no 2_546
H23A C5 3.4446 no 2_546
H23A C7 3.5545 no 1_455
H23A H7B 2.6524 no 1_455
H23A H22 3.2680 no 2_545
H23B C21 2.7662 no 2_545
H23B C22 2.8911 no 2_545
H23B H7B 3.2802 no 1_455
H23B H21 2.2506 no 2_545
H23B H22 2.5057 no 2_545
H23C F4 2.8804 no 2_646
H23C C21 3.4756 no 2_545
H23C H15A 3.4597 no 2_645
H23C H21 3.1377 no 2_545
H23C H22 3.5349 no 2_545
H23C H22 2.8905 no 2_645

loop_
_geom_hbond_atom_site_label_D
_geom_hbond_atom_site_label_H
_geom_hbond_atom_site_label_A
_geom_hbond_distance_DA
_geom_hbond_distance_DH
_geom_hbond_distance_HA
_geom_hbond_angle_DHA
_geom_hbond_publ_flag
N3 H3 F1 2.828(4) 0.880 2.531 100.6 no

loop_
_geom_torsion_atom_site_label_1
_geom_torsion_atom_site_label_2
_geom_torsion_atom_site_label_3
_geom_torsion_atom_site_label_4
_geom_torsion
_geom_torsion_publ_flag
C3 O2 C8 C7 -174.6(3) no
C3 O2 C8 C17 -57.1(4) no
C3 O2 C8 C23 67.6(4) no
C8 O2 C3 O3 -5.1(6) no
C8 O2 C3 N3 174.9(3) no
C4 N1 C5 O1 0.9(6) no
C4 N1 C5 C2 177.3(3) no
C5 N1 C4 N2 12.7(6) no
C5 N1 C4 C16 -167.4(3) no
C4 N1 C12 C15 -14.1(4) no
C12 N1 C4 N2 -172.1(3) no
C12 N1 C4 C16 7.8(4) no
C5 N1 C12 C15 160.9(3) no
C12 N1 C5 O1 -173.4(3) no
C12 N1 C5 C2 3.0(6) no
C4 N2 C11 C21 -0.3(6) no
C11 N2 C4 N1 -179.8(3) no
C11 N2 C4 C16 0.4(6) no
C3 N3 C14 C2 137.1(3) no
C3 N3 C14 C13 -97.8(4) no
C14 N3 C3 O2 -178.3(3) no
C14 N3 C3 O3 1.7(6) no
F2 C2 C5 O1 -162.6(3) no
F2 C2 C5 N1 20.7(5) no
F2 C2 C6 F1 -39.5(4) no
F2 C2 C6 F3 -159.6(3) no
F2 C2 C6 F4 78.1(4) no
F2 C2 C14 N3 68.7(4) no
F2 C2 C14 C13 -58.4(4) no
C5 C2 C6 F1 -161.2(3) no
C5 C2 C6 F3 78.6(4) no
C5 C2 C6 F4 -43.6(4) no
C6 C2 C5 O1 -47.0(4) no
C6 C2 C5 N1 136.3(3) no
C5 C2 C14 N3 -166.1(3) no
C5 C2 C14 C13 66.8(4) no
C14 C2 C5 O1 75.1(4) no
C14 C2 C5 N1 -101.6(4) no
C6 C2 C14 N3 -46.8(4) no
C6 C2 C14 C13 -174.0(3) no
C14 C2 C6 F1 78.8(4) no
C14 C2 C6 F3 -41.4(5) no
C14 C2 C6 F4 -163.6(3) no
N1 C4 C16 C15 2.1(4) no
N1 C4 C16 C22 179.9(3) no
N2 C4 C16 C15 -178.0(3) no
N2 C4 C16 C22 -0.2(6) no
C13 C9 C20 C18 0.5(6) no
C20 C9 C13 C10 0.6(6) no
C20 C9 C13 C14 -175.2(3) no
C13 C10 C19 C18 0.3(6) no
C19 C10 C13 C9 -1.0(6) no
C19 C10 C13 C14 174.8(4) no
N2 C11 C21 C22 0.1(7) no
N1 C12 C15 C16 14.6(4) no
C9 C13 C14 N3 -37.6(5) no
C9 C13 C14 C2 88.1(4) no
C10 C13 C14 N3 146.7(3) no
C10 C13 C14 C2 -87.6(4) no
C12 C15 C16 C4 -10.6(4) no
C12 C15 C16 C22 172.1(4) no
C4 C16 C22 C21 -0.0(6) no
C15 C16 C22 C21 177.2(4) no
C19 C18 C20 C9 -1.2(7) no
C20 C18 C19 C10 0.8(7) no
C11 C21 C22 C16 0.1(6) no
